data_7129473
loop_
_publ_author_name
'Goura, Joydeb'
'McQuade, James'
'Shimoyama, Daisuke'
'Lalancette, Roger A.'
'Sheridan, John B.'
'Jaekle, Frieder'

_publ_section_title
;
 Electrophilic and Nucleophilic Displacement Reactions at the Bridgehead
 Borons of Tris(pyridyl)borate Scorpionate Complexes
;
_journal_name_full 'Chemical Communications'
_journal_paper_doi 10.1039/D1CC06181J
_journal_year 2022
_chemical_formula_moiety 'C32 H24 B2 F5.999 N6 O5.999 Ru1 S2'
_chemical_formula_sum 'C32 H24 B2 F6 N6 O6 Ru S2'
_chemical_formula_weight 889.38
_space_group_crystal_system trigonal
_space_group_IT_number 148
_space_group_name_Hall '-R 3'
_space_group_name_H-M_alt 'R -3 :H'
_atom_sites_solution_hydrogens geom
_audit_creation_date 2021-08-17
_audit_creation_method
;
Olex2 1.3-ac4
(compiled 2020.11.27 svn.r5f609507 for Rigaku Oxford Diffraction, GUI svn.r6214)
;
_audit_update_record
;
2021-10-25 deposited with the CCDC.	2021-12-24 downloaded from the CCDC.
;
_cell_angle_alpha 90
_cell_angle_beta 90
_cell_angle_gamma 120
_cell_formula_units_Z 3
_cell_length_a 12.67330(10)
_cell_length_b 12.67330(10)
_cell_length_c 17.5398(2)
_cell_measurement_reflns_used 15571
_cell_measurement_temperature 100.00(10)
_cell_measurement_theta_max 76.1480
_cell_measurement_theta_min 4.7360
_cell_volume 2439.69(4)
_computing_cell_refinement 'CrysAlisPro 1.171.41.110a (Rigaku OD, 2021)'
_computing_data_collection 'CrysAlisPro 1.171.41.110a (Rigaku OD, 2021)'
_computing_data_reduction 'CrysAlisPro 1.171.41.110a (Rigaku OD, 2021)'
_computing_molecular_graphics 'Olex2 1.3-ac4 (Dolomanov et al., 2009)'
_computing_publication_material 'Olex2 1.3-ac4 (Dolomanov et al., 2009)'
_computing_structure_refinement 'SHELXL 2018/3 (Sheldrick, 2015)'
_diffrn_ambient_environment N~2~
_diffrn_ambient_temperature 100.00(10)
_diffrn_detector 'Hybrid Pixel Array Detector'
_diffrn_detector_area_resol_mean 10.0000
_diffrn_detector_type HyPix
_diffrn_measured_fraction_theta_full 0.998
_diffrn_measured_fraction_theta_max 0.962
_diffrn_measurement_details
;
List of Runs (angles in degrees, time in seconds):

  # Type    Start    End  Width  t~exp~   \w     \q     \k     \f   Frames
#--------------------------------------------------------------------------
  1  \w     23.00 119.00   0.50    0.10    --   46.34  77.00 -90.00  192
  2  \w     23.00 119.00   0.50    0.10    --   46.34  77.00 -60.00  192
  3  \w     31.00 122.00   0.50    0.10    --   46.34  19.00 -90.00  182
  4  \w     23.00 119.00   0.50    0.10    --   46.34  77.00 -30.00  192
  5  \w     23.00 119.00   0.50    0.10    --   46.34  77.00  30.00  192
  6  \w     23.00 119.00   0.50    0.10    --   46.34  77.00  90.00  192
  7  \w     23.00  48.00   0.50    0.10    --   46.34  77.00 150.00   50
  8  \w    -28.00  32.00   0.50    0.10    --   46.34 -10.00 -15.00  120
  9  \w     43.00 104.00   0.50    0.10    --   46.34-141.00 115.00  122
 10  \w     34.00  95.00   0.50    0.10    --   46.34-125.00 -30.00  122
 11  \w     34.00 112.00   0.50    0.30    --  106.22-125.00 -93.00  156
 12  \w    -29.00  30.00   0.50    0.10    --   46.34 -19.00-120.00  118
 13  \w   -167.00 -70.00   0.50    0.30    --  -91.75 -10.00 -15.00  194
 14  \w   -164.00 -71.00   0.50    0.30    --  -91.75 -68.00 -59.56  186
 15  \w   -164.00 -68.00   0.50    0.30    --  -91.75 -77.00 -60.00  192
 16  \w   -164.00 -68.00   0.50    0.30    --  -91.75 -77.00 -90.00  192
 17  \w   -164.00 -71.00   0.50    0.30    --  -91.75 -69.00-118.49  186
 18  \w   -164.00 -70.00   0.50    0.30    --  -91.75 -71.00-149.70  188
 19  \w   -164.00 -73.00   0.50    0.30    --  -91.75 -65.00-149.82  182
 20  \w   -164.00 -73.00   0.50    0.30    --  -91.75 -65.00-141.50  182
 21  \w   -164.00 -73.00   0.50    0.30    --  -91.75 -64.00-133.24  182
 22  \w   -164.00 -76.00   0.50    0.30    --  -91.75 -55.00-124.97  176
 23  \w   -164.00 -74.00   0.50    0.30    --  -91.75 -61.00-120.00  180
 24  \w   -164.00 -73.00   0.50    0.30    --  -91.75 -63.00-101.99  182
 25  \w   -164.00 -74.00   0.50    0.30    --  -91.75 -61.00 -90.00  180
 26  \w   -164.00 -76.00   0.50    0.30    --  -91.75-121.00-117.00  176
 27  \w   -164.00 -73.00   0.50    0.30    --  -91.75-125.00 -93.00  182
 28  \w   -164.00 -70.00   0.50    0.30    --  -91.75-130.00 -71.00  188
 29  \w   -149.00 -56.00   0.50    0.30    --  -91.75-150.00   1.00  186
 30  \w   -118.00 -53.00   0.50    0.10    --  -46.34-155.00  84.00  130
 31  \w   -118.00 -56.00   0.50    0.10    --  -46.34-150.00   1.00  124
 32  \w   -121.00 -25.00   0.50    0.10    --  -46.34 -10.00 -15.00  192
 33  \w   -120.00 -32.00   0.50    0.10    --  -46.34 -38.00-150.00  176
 34  \w   -118.00 -23.00   0.50    0.10    --  -46.34 -77.00-180.00  190
 35  \w   -118.00 -30.00   0.50    0.10    --  -46.34 -56.00-143.17  176
 36  \w   -118.00 -30.00   0.50    0.10    --  -46.34 -57.00 120.00  176
 37  \w    -32.00  30.00   0.50    0.10    --  -46.34  10.00 157.00  124
 38  \w   -102.00 -25.00   0.50    0.30    --  -91.75 148.00 149.00  154
 39  \w     84.00 178.00   0.50    0.30    --  106.22  10.00 157.00  188
 40  \w     72.00 158.00   0.50    0.30    --  106.22 159.00 100.00  172
 41  \w     99.00 178.00   0.50    0.30    --  106.22 119.00 -52.00  158
;
_diffrn_measurement_device 'four-circle diffractometer'
_diffrn_measurement_device_type 'XtaLAB Synergy, Dualflex, HyPix'
_diffrn_measurement_method '\w scans'
_diffrn_orient_matrix_type 'CrysAlisPro convention (1999,Acta A55,543-557)'
_diffrn_orient_matrix_UB_11 0.1139968000
_diffrn_orient_matrix_UB_12 -0.0137262000
_diffrn_orient_matrix_UB_13 0.0038997000
_diffrn_orient_matrix_UB_21 -0.0816864000
_diffrn_orient_matrix_UB_22 -0.1383989000
_diffrn_orient_matrix_UB_23 0.0115000000
_diffrn_orient_matrix_UB_31 -0.0056943000
_diffrn_orient_matrix_UB_32 -0.0190307000
_diffrn_orient_matrix_UB_33 -0.0869809000
_diffrn_radiation_monochromator mirror
_diffrn_radiation_probe x-ray
_diffrn_radiation_type 'Cu K\a'
_diffrn_radiation_wavelength 1.54184
_diffrn_reflns_av_R_equivalents 0.0450
_diffrn_reflns_av_unetI/netI 0.0138
_diffrn_reflns_Laue_measured_fraction_full 0.998
_diffrn_reflns_Laue_measured_fraction_max 0.962
_diffrn_reflns_limit_h_max 15
_diffrn_reflns_limit_h_min -15
_diffrn_reflns_limit_k_max 15
_diffrn_reflns_limit_k_min -15
_diffrn_reflns_limit_l_max 18
_diffrn_reflns_limit_l_min -21
_diffrn_reflns_number 19624
_diffrn_reflns_point_group_measured_fraction_full 0.998
_diffrn_reflns_point_group_measured_fraction_max 0.962
_diffrn_reflns_theta_full 67.684
_diffrn_reflns_theta_max 75.979
_diffrn_reflns_theta_min 4.753
_diffrn_source 'micro-focus sealed X-ray tube'
_diffrn_source_type 'PhotonJet (Cu) X-ray Source'
_exptl_absorpt_coefficient_mu 5.935
_exptl_absorpt_correction_T_max 1.000
_exptl_absorpt_correction_T_min 0.631
_exptl_absorpt_correction_type gaussian
_exptl_absorpt_process_details
;
CrysAlisPro 1.171.41.110a (Rigaku Oxford Diffraction, 2021)
Numerical absorption correction based on gaussian integration over
a multifaceted crystal model
Empirical absorption correction using spherical harmonics,
implemented in SCALE3 ABSPACK scaling algorithm.
;
_exptl_crystal_colour yellow
_exptl_crystal_density_diffrn 1.816
_exptl_crystal_description block
_exptl_crystal_F_000 1338
_exptl_crystal_recrystallization_method 'Re-crystallisation from solvent: CH2Cl2'
_exptl_crystal_size_max 0.13
_exptl_crystal_size_mid 0.1
_exptl_crystal_size_min 0.08
_refine_diff_density_max 0.458
_refine_diff_density_min -0.690
_refine_diff_density_rms 0.068
_refine_ls_extinction_method none
_refine_ls_goodness_of_fit_ref 1.131
_refine_ls_hydrogen_treatment constr
_refine_ls_matrix_type full
_refine_ls_number_parameters 132
_refine_ls_number_reflns 1095
_refine_ls_number_restraints 0
_refine_ls_restrained_S_all 1.131
_refine_ls_R_factor_all 0.0336
_refine_ls_R_factor_gt 0.0335
_refine_ls_shift/su_max 0.000
_refine_ls_shift/su_mean 0.000
_refine_ls_structure_factor_coef Fsqd
_refine_ls_weighting_details 'w=1/[\s^2^(Fo^2^)+(0.0514P)^2^+7.2015P] where P=(Fo^2^+2Fc^2^)/3'
_refine_ls_weighting_scheme calc
_refine_ls_wR_factor_gt 0.0938
_refine_ls_wR_factor_ref 0.0939
_reflns_Friedel_coverage 0.000
_reflns_number_gt 1091
_reflns_number_total 1095
_reflns_threshold_expression 'I > 2\s(I)'
_cod_data_source_file d1cc06181j2.cif
_cod_data_source_block 210601ral_jmcq_140_6_100ka
_cod_original_cell_volume 2439.69(5)
_cod_original_sg_symbol_H-M 'R -3'
_cod_database_code 7129473
_shelx_shelxl_version_number 2018/3
_chemical_oxdiff_formula C24H24B2F6N6O6RuS2
_shelx_space_group_comment
;
The symmetry employed for this shelxl refinement is uniquely defined
by the following loop, which should always be used as a source of
symmetry information in preference to the above space-group names.
They are only intended as comments.
;
_shelx_estimated_absorpt_t_max 0.648
_shelx_estimated_absorpt_t_min 0.513
_reflns_odcompleteness_completeness 100.00
_reflns_odcompleteness_iscentric 1
_reflns_odcompleteness_theta 66.97
_olex2_refinement_description
;
1. Fixed Uiso
 At 1.2 times of:
  All C(H) groups
2. Others
 Fixed Sof: C6(0.3333) F1(0.3333) F2(0.3333) F3(0.3333) S1(0.3333) O2(0.3333)
 O3(0.3333) O1(0.3333)
3.a Aromatic/amide H refined with riding coordinates:
 C2(H2), C5(H5), C3(H3), C4(H4)
;
_olex2_submission_special_instructions 'No special instructions were received'
_oxdiff_exptl_absorpt_empirical_details
;
Empirical correction (ABSPACK) includes:
- Absorption correction using spherical harmonics
- Frame scaling
;
_oxdiff_exptl_absorpt_empirical_full_max 1.440
_oxdiff_exptl_absorpt_empirical_full_min 0.728

loop_
_space_group_symop_operation_xyz
'x, y, z'
'-y, x-y, z'
'-x+y, -x, z'
'x+2/3, y+1/3, z+1/3'
'-y+2/3, x-y+1/3, z+1/3'
'-x+y+2/3, -x+1/3, z+1/3'
'x+1/3, y+2/3, z+2/3'
'-y+1/3, x-y+2/3, z+2/3'
'-x+y+1/3, -x+2/3, z+2/3'
'-x, -y, -z'
'y, -x+y, -z'
'x-y, x, -z'
'-x+2/3, -y+1/3, -z+1/3'
'y+2/3, -x+y+1/3, -z+1/3'
'x-y+2/3, x+1/3, -z+1/3'
'-x+1/3, -y+2/3, -z+2/3'
'y+1/3, -x+y+2/3, -z+2/3'
'x-y+1/3, x+2/3, -z+2/3'

loop_
_atom_site_label
_atom_site_type_symbol
_atom_site_fract_x
_atom_site_fract_y
_atom_site_fract_z
_atom_site_U_iso_or_equiv
_atom_site_adp_type
_atom_site_occupancy
_atom_site_site_symmetry_order
_atom_site_calc_flag
_atom_site_refinement_flags_posn
_atom_site_refinement_flags_adp
_atom_site_refinement_flags_occupancy
_atom_site_disorder_assembly
_atom_site_disorder_group
Ru1 Ru 0.666667 0.333333 0.333333 0.0347(2) Uani 1 6 d S T P . .
N1 N 0.8011(2) 0.4636(2) 0.40339(13) 0.0389(5) Uani 1 1 d . . . . .
C2 C 0.8770(3) 0.5461(3) 0.52672(16) 0.0431(7) Uani 1 1 d . . . . .
H2 H 0.867872 0.539863 0.580572 0.052 Uiso 1 1 calc R U . . .
C5 C 0.8998(3) 0.5595(3) 0.37342(17) 0.0482(7) Uani 1 1 d . . . . .
H5 H 0.908594 0.564753 0.319539 0.058 Uiso 1 1 calc R U . . .
C1 C 0.7873(3) 0.4538(3) 0.48041(15) 0.0368(6) Uani 1 1 d . . . . .
C3 C 0.9757(3) 0.6434(3) 0.4960(2) 0.0528(8) Uani 1 1 d . . . . .
H3 H 1.034828 0.705649 0.527743 0.063 Uiso 1 1 calc R U . . .
C4 C 0.9892(3) 0.6506(3) 0.4171(2) 0.0576(9) Uani 1 1 d . . . . .
H4 H 1.058373 0.716908 0.394001 0.069 Uiso 1 1 calc R U . . .
B1 B 0.666667 0.333333 0.5099(3) 0.0374(11) Uani 1 3 d S T P . .
C6 C 0.6542(12) 0.4157(11) 0.7299(6) 0.054(2) Uani 0.3333 1 d . . P A -1
F1 F 0.7719(9) 0.4940(9) 0.7398(7) 0.095(3) Uani 0.3333 1 d . . P A -1
F2 F 0.5979(8) 0.3695(9) 0.7972(3) 0.080(2) Uani 0.3333 1 d . . P A -1
F3 F 0.6078(9) 0.4698(8) 0.6971(5) 0.075(2) Uani 0.3333 1 d . . P A -1
S1 S 0.6408(5) 0.2872(2) 0.67322(12) 0.0498(7) Uani 0.3333 1 d . . P A -1
O2 O 0.7262(15) 0.2603(14) 0.7036(7) 0.086(4) Uani 0.3333 1 d . . P A -1
O3 O 0.5163(10) 0.1984(10) 0.6755(6) 0.074(3) Uani 0.3333 1 d . . P A -1
O1 O 0.687(3) 0.346(19) 0.5990(3) 0.041(6) Uani 0.3333 1 d . . P A -1

loop_
_atom_site_aniso_label
_atom_site_aniso_U_11
_atom_site_aniso_U_22
_atom_site_aniso_U_33
_atom_site_aniso_U_23
_atom_site_aniso_U_13
_atom_site_aniso_U_12
Ru1 0.0437(2) 0.0437(2) 0.0165(3) 0.000 0.000 0.02187(12)
N1 0.0452(13) 0.0456(13) 0.0221(11) -0.0004(9) -0.0029(9) 0.0199(10)
C2 0.0555(17) 0.0543(17) 0.0231(14) 0.0004(11) -0.0037(12) 0.0301(14)
C5 0.0541(17) 0.0514(17) 0.0236(14) 0.0030(12) -0.0018(12) 0.0148(14)
C1 0.0465(15) 0.0454(14) 0.0215(13) -0.0009(10) -0.0026(10) 0.0252(12)
C3 0.0549(18) 0.0508(17) 0.0374(18) -0.0011(13) -0.0161(14) 0.0149(14)
C4 0.0563(19) 0.056(2) 0.0366(19) 0.0066(14) -0.0044(14) 0.0103(15)
B1 0.0499(18) 0.0499(18) 0.012(2) 0.000 0.000 0.0250(9)
C6 0.075(7) 0.065(7) 0.027(5) 0.003(5) 0.008(5) 0.038(6)
F1 0.075(5) 0.087(6) 0.107(8) -0.050(6) -0.022(5) 0.029(5)
F2 0.116(6) 0.143(7) 0.022(3) -0.005(4) -0.002(3) 0.096(6)
F3 0.109(6) 0.082(5) 0.053(5) -0.015(4) -0.017(4) 0.061(5)
S1 0.077(3) 0.0570(13) 0.0194(9) 0.0014(7) 0.0040(11) 0.037(3)
O2 0.152(12) 0.115(10) 0.042(6) 0.018(6) 0.004(7) 0.106(10)
O3 0.100(8) 0.057(5) 0.037(5) 0.009(4) 0.012(5) 0.019(6)
O1 0.045(12) 0.06(3) 0.0184(19) 0.000(10) 0.003(4) 0.02(2)

loop_
_atom_type_symbol
_atom_type_description
_atom_type_scat_dispersion_real
_atom_type_scat_dispersion_imag
_atom_type_scat_source
C C 0.0181 0.0091 'International Tables Vol C Tables 4.2.6.8 and 6.1.1.4'
H H 0.0000 0.0000 'International Tables Vol C Tables 4.2.6.8 and 6.1.1.4'
B B 0.0090 0.0039 'International Tables Vol C Tables 4.2.6.8 and 6.1.1.4'
F F 0.0727 0.0534 'International Tables Vol C Tables 4.2.6.8 and 6.1.1.4'
N N 0.0311 0.0180 'International Tables Vol C Tables 4.2.6.8 and 6.1.1.4'
O O 0.0492 0.0322 'International Tables Vol C Tables 4.2.6.8 and 6.1.1.4'
Ru Ru 0.0552 3.2960 'International Tables Vol C Tables 4.2.6.8 and 6.1.1.4'
S S 0.3331 0.5567 'International Tables Vol C Tables 4.2.6.8 and 6.1.1.4'

loop_
_exptl_crystal_face_index_h
_exptl_crystal_face_index_k
_exptl_crystal_face_index_l
_exptl_crystal_face_perp_dist
1 -6 -8 0.0543
0 1 11 0.0503
-6 6 -6 0.0183
5 -5 9 0.0500
6 -6 -6 0.0558
3 -8 1 0.0539
-3 8 -4 0.0325
2 -4 10 0.0410
1 5 -7 0.0310
2 6 -3 0.0337
4 4 2 0.0424
-4 -4 -2 0.0524
3 1 -10 0.0444
5 2 7 0.0410
5 0 -9 0.0474
-6 -1 -1 0.0468
5 -1 9 0.0372
-8 3 -1 0.0448

loop_
_geom_angle_atom_site_label_1
_geom_angle_atom_site_label_2
_geom_angle_atom_site_label_3
_geom_angle
_geom_angle_site_symmetry_1
_geom_angle_site_symmetry_3
_geom_angle_publ_flag
N1 Ru1 N1 91.36(9) 17 3_665 ?
N1 Ru1 N1 180.0 16_655 . ?
N1 Ru1 N1 91.36(9) 18_545 2_655 ?
N1 Ru1 N1 88.64(9) 17 16_655 ?
N1 Ru1 N1 180.00(14) 17 2_655 ?
N1 Ru1 N1 91.36(9) 3_665 16_655 ?
N1 Ru1 N1 88.64(9) 3_665 . ?
N1 Ru1 N1 88.64(9) 17 18_545 ?
N1 Ru1 N1 91.36(9) 18_545 . ?
N1 Ru1 N1 180.0 3_665 18_545 ?
N1 Ru1 N1 88.64(9) 3_665 2_655 ?
N1 Ru1 N1 88.64(9) 16_655 18_545 ?
N1 Ru1 N1 88.65(9) . 2_655 ?
N1 Ru1 N1 91.35(9) 17 . ?
N1 Ru1 N1 91.36(9) 16_655 2_655 ?
C5 N1 Ru1 120.71(19) . . ?
C5 N1 C1 119.4(2) . . ?
C1 N1 Ru1 119.85(19) . . ?
C1 C2 H2 119.3 . . ?
C3 C2 H2 119.3 . . ?
C3 C2 C1 121.3(3) . . ?
N1 C5 H5 118.5 . . ?
N1 C5 C4 123.0(3) . . ?
C4 C5 H5 118.5 . . ?
N1 C1 C2 118.9(3) . . ?
N1 C1 B1 115.0(3) . . ?
C2 C1 B1 126.1(3) . . ?
C2 C3 H3 120.6 . . ?
C2 C3 C4 118.9(3) . . ?
C4 C3 H3 120.6 . . ?
C5 C4 C3 118.4(3) . . ?
C5 C4 H4 120.8 . . ?
C3 C4 H4 120.8 . . ?
C1 B1 C1 110.24(18) 3_665 . ?
C1 B1 C1 110.24(18) 3_665 2_655 ?
C1 B1 C1 110.24(18) . 2_655 ?
O1 B1 C1 115(5) . 2_655 ?
O1 B1 C1 110(9) . 3_665 ?
O1 B1 C1 101(4) . . ?
F1 C6 F2 111.2(11) . . ?
F1 C6 S1 107.7(8) . . ?
F2 C6 S1 107.1(8) . . ?
F3 C6 F1 108.2(12) . . ?
F3 C6 F2 110.4(11) . . ?
F3 C6 S1 112.2(8) . . ?
O2 S1 C6 105.7(7) . . ?
O2 S1 O3 119.4(8) . . ?
O2 S1 O1 108(6) . . ?
O3 S1 C6 105.2(8) . . ?
O3 S1 O1 115.8(12) . . ?
O1 S1 C6 101(9) . . ?
S1 O1 B1 145(9) . . ?

loop_
_geom_bond_atom_site_label_1
_geom_bond_atom_site_label_2
_geom_bond_distance
_geom_bond_site_symmetry_2
_geom_bond_publ_flag
Ru1 N1 2.080(2) 17 ?
Ru1 N1 2.080(2) . ?
Ru1 N1 2.080(2) 18_545 ?
Ru1 N1 2.080(2) 3_665 ?
Ru1 N1 2.080(2) 16_655 ?
Ru1 N1 2.080(2) 2_655 ?
N1 C5 1.341(4) . ?
N1 C1 1.360(4) . ?
C2 H2 0.9500 . ?
C2 C1 1.411(4) . ?
C2 C3 1.355(5) . ?
C5 H5 0.9500 . ?
C5 C4 1.377(5) . ?
C1 B1 1.613(3) . ?
C3 H3 0.9500 . ?
C3 C4 1.391(5) . ?
C4 H4 0.9500 . ?
B1 O1 1.579(8) . ?
C6 F1 1.326(16) . ?
C6 F2 1.352(13) . ?
C6 F3 1.246(14) . ?
C6 S1 1.841(11) . ?
S1 O2 1.394(13) . ?
S1 O3 1.407(12) . ?
S1 O1 1.47(8) . ?

loop_
_geom_torsion_atom_site_label_1
_geom_torsion_atom_site_label_2
_geom_torsion_atom_site_label_3
_geom_torsion_atom_site_label_4
_geom_torsion
_geom_torsion_site_symmetry_1
_geom_torsion_site_symmetry_2
_geom_torsion_site_symmetry_3
_geom_torsion_site_symmetry_4
_geom_torsion_publ_flag
Ru1 N1 C5 C4 177.5(3) . . . . ?
Ru1 N1 C1 C2 -177.2(2) . . . . ?
Ru1 N1 C1 B1 3.3(3) . . . . ?
N1 C5 C4 C3 -0.6(6) . . . . ?
N1 C1 B1 C1 -63.0(3) . . . 2_655 ?
N1 C1 B1 C1 58.9(3) . . . 3_665 ?
N1 C1 B1 O1 175(9) . . . . ?
C2 C1 B1 C1 117.5(4) . . . 2_655 ?
C2 C1 B1 C1 -120.5(4) . . . 3_665 ?
C2 C1 B1 O1 -5(9) . . . . ?
C2 C3 C4 C5 1.3(6) . . . . ?
C5 N1 C1 C2 0.8(4) . . . . ?
C5 N1 C1 B1 -178.7(2) . . . . ?
C1 N1 C5 C4 -0.5(5) . . . . ?
C1 C2 C3 C4 -1.0(5) . . . . ?
C1 B1 O1 S1 -58(26) 3_665 . . . ?
C1 B1 O1 S1 67(30) 2_655 . . . ?
C1 B1 O1 S1 -174(25) . . . . ?
C3 C2 C1 N1 0.0(5) . . . . ?
C3 C2 C1 B1 179.4(3) . . . . ?
C6 S1 O1 B1 -136(26) . . . . ?
F1 C6 S1 O2 43.1(10) . . . . ?
F1 C6 S1 O3 170.3(9) . . . . ?
F1 C6 S1 O1 -69(4) . . . . ?
F2 C6 S1 O2 -76.7(11) . . . . ?
F2 C6 S1 O3 50.5(10) . . . . ?
F2 C6 S1 O1 171(3) . . . . ?
F3 C6 S1 O2 162.1(11) . . . . ?
F3 C6 S1 O3 -70.8(10) . . . . ?
F3 C6 S1 O1 50(4) . . . . ?
O2 S1 O1 B1 113(24) . . . . ?
O3 S1 O1 B1 -23(31) . . . . ?

loop_
_exptl_oxdiff_crystal_face_indexfrac_h
_exptl_oxdiff_crystal_face_indexfrac_k
_exptl_oxdiff_crystal_face_indexfrac_l
_exptl_oxdiff_crystal_face_x
_exptl_oxdiff_crystal_face_y
_exptl_oxdiff_crystal_face_z
0.8411 -5.5359 -7.8312 0.1413 0.6074 0.7817
-0.1907 0.8651 11.3155 0.0105 0.0260 -0.9996
-6.1061 6.3269 -5.5593 -0.8046 -0.4408 0.3979
4.6402 -4.5010 8.7371 0.6248 0.3444 -0.7007
5.9069 -6.1739 -6.0160 0.7347 0.3028 0.6071
2.7463 -8.0253 1.4713 0.4290 0.9033 0.0091
-2.6122 7.5780 -4.0181 -0.4175 -0.8816 0.2202
1.5399 -4.3133 9.6506 0.2724 0.5822 -0.7661
1.4251 4.6501 -7.2378 0.0704 -0.8432 0.5329
1.5214 6.0520 -2.5874 0.0803 -0.9916 0.1012
4.4040 3.6787 2.0357 0.4595 -0.8455 -0.2722
-4.3693 -3.6806 -2.2780 -0.4564 0.8401 0.2931
2.8142 1.0028 -9.9837 0.2681 -0.4835 0.8333
4.8174 1.5349 6.7409 0.5544 -0.5284 -0.6430
4.6014 -0.1177 -8.7704 0.4920 -0.4604 0.7389
-6.4338 -1.1952 -0.7950 -0.7201 0.6818 0.1285
4.6196 -0.9471 9.1674 0.5754 -0.1409 -0.8057
-8.0930 3.0073 -1.1921 -0.9685 0.2312 0.0925
